data_7209603
loop_
_publ_author_name
'Ramos, Ana I.'
'Braga, Teresa M.'
'Silva, Patr\'icia'
'Fernandes, Jos\'e A.'
'Ribeiro-Claro, Paulo'
'Lopes, Maria de F\'atima Silva'
'Paz, Filipe A. Almeida'
'Braga, Susana S.'

_publ_section_title
;
 Chloramphenicol&#x00B7;cyclodextrin inclusion compounds: co-dissolution
 and mechanochemical preparations and antibacterial action
;
_journal_issue 15
_journal_name_full CrystEngComm
_journal_page_first 2822
_journal_paper_doi 10.1039/c3ce26414a
_journal_volume 15
_journal_year 2013
_chemical_absolute_configuration syn
_chemical_formula_moiety 'C42 H70 O35'
_chemical_formula_sum 'C42 H70 O35'
_chemical_formula_weight 1134.98
_chemical_name_systematic
;
?
;
_space_group_IT_number 5
_symmetry_cell_setting monoclinic
_symmetry_space_group_name_Hall 'C 2y'
_symmetry_space_group_name_H-M 'C 1 2 1'
_atom_sites_solution_hydrogens geom
_atom_sites_solution_primary direct
_atom_sites_solution_secondary difmap
_audit_creation_date '17 January 2013'
_audit_creation_method 'SHELXL-97, manual editing plus enCIFer'
_cell_angle_alpha 90.00
_cell_angle_beta 109.463(13)
_cell_angle_gamma 90.00
_cell_formula_units_Z 4
_cell_length_a 19.056(5)
_cell_length_b 24.415(6)
_cell_length_c 15.698(4)
_cell_measurement_reflns_used 1103
_cell_measurement_temperature 150(2)
_cell_measurement_theta_max 17.93
_cell_measurement_theta_min 2.73
_cell_volume 6886(3)
_computing_cell_refinement 'APEX2 '
_computing_data_collection 'APEX2 (Bruker, 2006)'
_computing_data_reduction 'SAINT+ (Bruker, 1997-2005)'
_computing_molecular_graphics 'DIAMOND (Brandenburg, 2006)'
_computing_publication_material 'SHELXTL '
_computing_structure_refinement 'SHELXTL '
_computing_structure_solution 'SHELXTL (Bruker 2001)'
_diffrn_ambient_temperature 150(2)
_diffrn_measured_fraction_theta_full 0.961
_diffrn_measured_fraction_theta_max 0.961
_diffrn_measurement_device_type 'Bruker X8 Kappa CCD APEX II'
_diffrn_measurement_method 'omega/phi scans'
_diffrn_radiation_monochromator graphite
_diffrn_radiation_source 'fine-focus sealed tube'
_diffrn_radiation_type MoK\a
_diffrn_radiation_wavelength 0.71073
_diffrn_reflns_av_R_equivalents 0.0873
_diffrn_reflns_av_sigmaI/netI 0.3006
_diffrn_reflns_limit_h_max 20
_diffrn_reflns_limit_h_min -22
_diffrn_reflns_limit_k_max 27
_diffrn_reflns_limit_k_min -29
_diffrn_reflns_limit_l_max 18
_diffrn_reflns_limit_l_min -18
_diffrn_reflns_number 16078
_diffrn_reflns_theta_full 25.35
_diffrn_reflns_theta_max 25.35
_diffrn_reflns_theta_min 3.61
_exptl_absorpt_coefficient_mu 0.097
_exptl_absorpt_correction_T_max 0.9981
_exptl_absorpt_correction_T_min 0.9904
_exptl_absorpt_correction_type multi-scan
_exptl_absorpt_process_details
;
SADABS (Sheldrick, 1997)
;
_exptl_crystal_colour Colourless
_exptl_crystal_density_diffrn 1.095
_exptl_crystal_density_method 'not measured'
_exptl_crystal_description Block
_exptl_crystal_F_000 2408
_exptl_crystal_size_max 0.10
_exptl_crystal_size_mid 0.08
_exptl_crystal_size_min 0.02
_platon_squeeze_details
;
;
_refine_diff_density_max 0.570
_refine_diff_density_min -0.434
_refine_diff_density_rms 0.099
_refine_ls_abs_structure_details 'Flack H D (1983), Acta Cryst. A39, 876-881'
_refine_ls_abs_structure_Flack 0(4)
_refine_ls_extinction_method none
_refine_ls_goodness_of_fit_ref 0.918
_refine_ls_hydrogen_treatment constr
_refine_ls_matrix_type full
_refine_ls_number_parameters 312
_refine_ls_number_reflns 9408
_refine_ls_number_restraints 30
_refine_ls_restrained_S_all 0.919
_refine_ls_R_factor_all 0.2548
_refine_ls_R_factor_gt 0.1366
_refine_ls_shift/su_max 0.000
_refine_ls_shift/su_mean 0.000
_refine_ls_structure_factor_coef Fsqd
_refine_ls_weighting_details 'calc w=1/[\s^2^(Fo^2^)+(0.1988P)^2^+0.0000P] where P=(Fo^2^+2Fc^2^)/3'
_refine_ls_weighting_scheme calc
_refine_ls_wR_factor_gt 0.3486
_refine_ls_wR_factor_ref 0.3942
_reflns_number_gt 2764
_reflns_number_total 9408
_reflns_threshold_expression >2sigma(I)
_cod_data_source_file c3ce26414a.txt
_cod_data_source_block CCDC-762697
_cod_depositor_comments
;
The following automatic conversions were performed:

'_symmetry_cell_setting' value 'Monoclinic' changed to 'monoclinic'
according to /home/saulius/struct/CIF-dictionaries/cif_core.dic
dictionary named 'cif_core.dic' version 2.4.2 from
2011-04-26.

'_exptl_absorpt_correction_type' value 'Multi-scan'
changed to 'multi-scan' according to
/home/saulius/struct/CIF-dictionaries/cif_core.dic dictionary named
'cif_core.dic' version 2.4.2 from 2011-04-26.

Automatic conversion script
Id: cif_fix_values 1891 2012-01-12 08:04:46Z andrius 
;
_cod_original_sg_symbol_H-M 'C 2'
_cod_database_code 7209603

loop_
_symmetry_equiv_pos_as_xyz
'x, y, z'
'-x, y, -z'
'x+1/2, y+1/2, z'
'-x+1/2, y+1/2, -z'

loop_
_atom_site_label
_atom_site_type_symbol
_atom_site_fract_x
_atom_site_fract_y
_atom_site_fract_z
_atom_site_U_iso_or_equiv
_atom_site_adp_type
_atom_site_occupancy
_atom_site_symmetry_multiplicity
_atom_site_calc_flag
_atom_site_refinement_flags
O1 O 0.3150(5) 1.2056(5) 0.3752(6) 0.063(3) Uiso 1 1 d .
H1C H 0.2915 1.1762 0.3733 0.094 Uiso 1 1 calc R
O2 O 0.1749(6) 1.1485(5) 0.3347(7) 0.075(3) Uiso 1 1 d .
H2A H 0.2018 1.1740 0.3271 0.112 Uiso 1 1 calc R
O3 O 0.1516(5) 1.0303(4) 0.3428(6) 0.050(3) Uiso 1 1 d .
H3A H 0.1660 1.0470 0.3924 0.076 Uiso 1 1 calc R
O4 O 0.1449(6) 0.9199(4) 0.3451(6) 0.064(3) Uiso 1 1 d .
H4A H 0.1846 0.9240 0.3887 0.096 Uiso 1 1 calc R
O5 O 0.2541(5) 0.8302(4) 0.3733(6) 0.062(3) Uiso 1 1 d .
H5A H 0.2984 0.8191 0.3906 0.093 Uiso 1 1 calc R
O6 O 0.3674(5) 0.7548(4) 0.3872(6) 0.049(2) Uiso 1 1 d .
H6A H 0.3253 0.7697 0.3677 0.073 Uiso 1 1 calc R
O7 O 0.5207(5) 0.7606(4) 0.4205(6) 0.060(3) Uiso 1 1 d .
H7C H 0.5021 0.7629 0.4619 0.090 Uiso 1 1 calc R
O8 O 0.6746(5) 0.7760(4) 0.4460(6) 0.053(3) Uiso 1 1 d .
H8A H 0.6716 0.8006 0.4821 0.080 Uiso 1 1 calc R
O9 O 0.7660(5) 0.8710(4) 0.4715(6) 0.060(3) Uiso 1 1 d .
H9A H 0.7568 0.8596 0.5171 0.091 Uiso 1 1 calc R
O10 O 0.8423(6) 0.9683(5) 0.4835(7) 0.074(3) Uiso 1 1 d .
H10A H 0.8151 0.9777 0.5135 0.111 Uiso 1 1 calc R
O11 O 0.8049(6) 1.0783(5) 0.4844(7) 0.075(3) Uiso 1 1 d .
H11A H 0.7761 1.1038 0.4871 0.112 Uiso 1 1 calc R
O12 O 0.7461(5) 1.1833(4) 0.4723(6) 0.062(3) Uiso 1 1 d .
H12A H 0.7345 1.1993 0.5131 0.093 Uiso 1 1 calc R
O13 O 0.6001(6) 1.2239(5) 0.4490(7) 0.081(3) Uiso 1 1 d .
H13C H 0.6267 1.2113 0.4991 0.122 Uiso 1 1 calc R
O14 O 0.4543(5) 1.2589(5) 0.3964(6) 0.064(3) Uiso 1 1 d .
H14A H 0.4525 1.2331 0.4311 0.096 Uiso 1 1 calc R
O15 O 0.4936(4) 1.2009(4) 0.2723(6) 0.052(3) Uiso 1 1 d D
O16 O 0.2650(5) 1.1401(4) 0.2204(6) 0.061(3) Uiso 1 1 d D
O17 O 0.1889(5) 0.9692(4) 0.2112(7) 0.069(3) Uiso 1 1 d D
O18 O 0.3279(5) 0.8257(4) 0.2449(6) 0.054(3) Uiso 1 1 d D
O19 O 0.5696(5) 0.8134(4) 0.2866(6) 0.059(3) Uiso 1 1 d D
O20 O 0.7305(6) 0.9397(4) 0.3152(7) 0.074(3) Uiso 1 1 d D
O21 O 0.6995(5) 1.1158(4) 0.3197(6) 0.066(3) Uiso 1 1 d D
O22 O 0.3867(6) 1.2347(4) 0.1602(7) 0.069(3) Uiso 1 1 d D
O23 O 0.1664(6) 1.1044(4) 0.1087(7) 0.069(3) Uiso 1 1 d D
O24 O 0.1494(5) 0.8952(4) 0.1175(6) 0.060(3) Uiso 1 1 d D
O25 O 0.3763(7) 0.7662(6) 0.1617(8) 0.092(4) Uiso 1 1 d D
O26 O 0.6527(5) 0.8059(4) 0.2122(6) 0.054(3) Uiso 1 1 d D
O27 O 0.7822(6) 0.9984(5) 0.2397(7) 0.075(3) Uiso 1 1 d D
O28 O 0.6714(5) 1.1953(4) 0.2260(6) 0.058(3) Uiso 1 1 d D
O29 O 0.5722(5) 1.2715(4) 0.1188(6) 0.063(3) Uiso 1 1 d D
H29 H 0.5521 1.2846 0.0668 0.095 Uiso 1 1 calc R
O30 O 0.2530(10) 1.2209(8) 0.0308(11) 0.159(7) Uiso 1 1 d D
H30 H 0.2770 1.2504 0.0388 0.239 Uiso 1 1 calc R
O31 O 0.0879(11) 1.0273(10) -0.0044(14) 0.204(9) Uiso 1 1 d D
H31 H 0.0723 1.0113 -0.0547 0.306 Uiso 1 1 calc R
O33 O 0.1742(5) 0.8018(4) 0.0343(6) 0.065(3) Uiso 1 1 d D
H33 H 0.1753 0.7870 -0.0136 0.098 Uiso 1 1 calc R
O35 O 0.4901(11) 0.7474(9) 0.0903(12) 0.177(7) Uiso 1 1 d D
H35 H 0.4501 0.7301 0.0811 0.266 Uiso 1 1 calc R
O37 O 0.7567(9) 0.8527(7) 0.1424(11) 0.148(6) Uiso 1 1 d D
H37 H 0.7701 0.8350 0.1911 0.222 Uiso 1 1 calc R
O38 O 0.6941(14) 1.0474(10) 0.0795(14) 0.235(10) Uiso 1 1 d D
H38 H 0.6862 1.0151 0.0925 0.352 Uiso 1 1 calc R
C1 C 0.1610(11) 1.0180(6) 0.0341(9) 0.101(6) Uiso 1 1 d D
H1A H 0.1887 1.0331 -0.0038 0.122 Uiso 1 1 calc R
H1B H 0.1710 0.9782 0.0418 0.122 Uiso 1 1 calc R
C2 C 0.1849(9) 1.0468(4) 0.1267(8) 0.058(4) Uiso 1 1 d D
H2 H 0.2404 1.0445 0.1518 0.070 Uiso 1 1 calc R
C3 C 0.1583(8) 1.0263(5) 0.1924(8) 0.041(3) Uiso 1 1 d D
H3 H 0.1027 1.0255 0.1695 0.049 Uiso 1 1 calc R
C4 C 0.1861(8) 1.0541(6) 0.2825(9) 0.044(4) Uiso 1 1 d .
H4 H 0.2416 1.0546 0.3087 0.053 Uiso 1 1 calc R
C5 C 0.1494(9) 1.1170(7) 0.2562(10) 0.065(5) Uiso 1 1 d .
H5 H 0.0938 1.1157 0.2320 0.078 Uiso 1 1 calc R
C6 C 0.1835(6) 1.1397(7) 0.1812(9) 0.058(4) Uiso 1 1 d D
H6 H 0.1643 1.1773 0.1609 0.070 Uiso 1 1 calc R
C7 C 0.2198(8) 0.8458(6) 0.0533(10) 0.062(4) Uiso 1 1 d D
H7A H 0.2037 0.8705 0.0004 0.074 Uiso 1 1 calc R
H7B H 0.2704 0.8328 0.0593 0.074 Uiso 1 1 calc R
C8 C 0.2255(6) 0.8780(6) 0.1325(8) 0.037(3) Uiso 1 1 d D
H8 H 0.2591 0.9102 0.1379 0.045 Uiso 1 1 calc R
C9 C 0.2502(6) 0.8414(6) 0.2269(8) 0.041(4) Uiso 1 1 d D
H9 H 0.2187 0.8078 0.2175 0.050 Uiso 1 1 calc R
C10 C 0.2422(7) 0.8706(6) 0.2951(8) 0.040(4) Uiso 1 1 d .
H10 H 0.2764 0.9029 0.3116 0.049 Uiso 1 1 calc R
C11 C 0.1599(7) 0.8862(6) 0.2739(8) 0.042(4) Uiso 1 1 d .
H11 H 0.1283 0.8525 0.2621 0.051 Uiso 1 1 calc R
C12 C 0.1366(8) 0.9218(6) 0.1960(9) 0.054(4) Uiso 1 1 d D
H12 H 0.0838 0.9340 0.1816 0.065 Uiso 1 1 calc R
C13 C 0.4795(17) 0.8002(10) 0.1050(18) 0.163(10) Uiso 1 1 d D
H13A H 0.4450 0.8178 0.0501 0.195 Uiso 1 1 calc R
H13B H 0.5272 0.8205 0.1246 0.195 Uiso 1 1 calc R
C14 C 0.4436(9) 0.7978(8) 0.1843(12) 0.094(6) Uiso 1 1 d D
H14 H 0.4300 0.8362 0.1943 0.113 Uiso 1 1 calc R
C15 C 0.4996(8) 0.7819(7) 0.2626(11) 0.078(5) Uiso 1 1 d D
H15 H 0.5124 0.7431 0.2533 0.093 Uiso 1 1 calc R
C16 C 0.4700(7) 0.7815(6) 0.3395(9) 0.046(4) Uiso 1 1 d .
H16 H 0.4585 0.8202 0.3510 0.055 Uiso 1 1 calc R
C17 C 0.3994(9) 0.7504(7) 0.3120(10) 0.070(5) Uiso 1 1 d .
H17 H 0.4107 0.7110 0.3048 0.084 Uiso 1 1 calc R
C18 C 0.3407(10) 0.7680(5) 0.2305(11) 0.076(5) Uiso 1 1 d D
H18 H 0.2947 0.7451 0.2156 0.091 Uiso 1 1 calc R
C19 C 0.6940(9) 0.8811(7) 0.1351(10) 0.070(5) Uiso 1 1 d D
H19A H 0.6541 0.8715 0.0781 0.084 Uiso 1 1 calc R
H19B H 0.7036 0.9210 0.1349 0.084 Uiso 1 1 calc R
C20 C 0.6689(14) 0.8649(7) 0.2215(15) 0.128(8) Uiso 1 1 d D
H20 H 0.6223 0.8852 0.2172 0.154 Uiso 1 1 calc R
C21 C 0.7305(8) 0.8799(5) 0.3126(9) 0.050(4) Uiso 1 1 d D
H21 H 0.7802 0.8649 0.3161 0.060 Uiso 1 1 calc R
C22 C 0.7051(8) 0.8590(6) 0.3926(9) 0.051(4) Uiso 1 1 d .
H22 H 0.6579 0.8766 0.3930 0.062 Uiso 1 1 calc R
C23 C 0.6971(7) 0.7994(5) 0.3774(8) 0.036(3) Uiso 1 1 d .
H23 H 0.7458 0.7833 0.3791 0.043 Uiso 1 1 calc R
C24 C 0.6340(8) 0.7855(7) 0.2817(11) 0.071(5) Uiso 1 1 d D
H24 H 0.6249 0.7451 0.2747 0.085 Uiso 1 1 calc R
C25 C 0.7247(12) 1.0765(9) 0.1566(13) 0.111(7) Uiso 1 1 d D
H25A H 0.6935 1.1090 0.1563 0.133 Uiso 1 1 calc R
H25B H 0.7749 1.0893 0.1603 0.133 Uiso 1 1 calc R
C26 C 0.7298(9) 1.0426(6) 0.2334(10) 0.066(5) Uiso 1 1 d D
H26 H 0.6798 1.0278 0.2291 0.079 Uiso 1 1 calc R
C27 C 0.7584(7) 1.0790(6) 0.3121(9) 0.050(4) Uiso 1 1 d D
H27 H 0.8040 1.0993 0.3123 0.060 Uiso 1 1 calc R
C28 C 0.7706(8) 1.0462(6) 0.4034(8) 0.044(4) Uiso 1 1 d .
H28 H 0.7228 1.0296 0.4042 0.053 Uiso 1 1 calc R
C29 C 0.8266(11) 1.0023(8) 0.4049(11) 0.091(6) Uiso 1 1 d .
H29D H 0.8740 1.0209 0.4075 0.109 Uiso 1 1 calc R
C30 C 0.8027(8) 0.9641(8) 0.3187(12) 0.088(6) Uiso 1 1 d D
H30D H 0.8412 0.9361 0.3193 0.106 Uiso 1 1 calc R
C31 C 0.5558(8) 1.2178(5) 0.1181(9) 0.055(4) Uiso 1 1 d D
H31A H 0.5716 1.1994 0.0712 0.066 Uiso 1 1 calc R
H31B H 0.5012 1.2136 0.1009 0.066 Uiso 1 1 calc R
C32 C 0.5922(6) 1.1892(6) 0.2072(9) 0.052(4) Uiso 1 1 d D
H32 H 0.5784 1.1495 0.2018 0.063 Uiso 1 1 calc R
C33 C 0.5709(6) 1.2163(6) 0.2879(8) 0.043(4) Uiso 1 1 d D
H33D H 0.5777 1.2570 0.2900 0.051 Uiso 1 1 calc R
C34 C 0.6175(7) 1.1906(6) 0.3674(8) 0.040(3) Uiso 1 1 d .
H34 H 0.6070 1.1505 0.3684 0.048 Uiso 1 1 calc R
C35 C 0.6913(9) 1.2009(8) 0.3781(11) 0.076(5) Uiso 1 1 d .
H35D H 0.6971 1.2412 0.3712 0.091 Uiso 1 1 calc R
C36 C 0.7213(8) 1.1730(5) 0.3169(9) 0.049(4) Uiso 1 1 d D
H36 H 0.7758 1.1788 0.3296 0.059 Uiso 1 1 calc R
C37 C 0.3010(11) 1.1784(8) 0.0524(12) 0.100(6) Uiso 1 1 d D
H37A H 0.3350 1.1798 0.0165 0.120 Uiso 1 1 calc R
H37B H 0.2736 1.1433 0.0400 0.120 Uiso 1 1 calc R
C38 C 0.3449(8) 1.1837(6) 0.1526(9) 0.056(4) Uiso 1 1 d D
H38A H 0.3803 1.1523 0.1720 0.067 Uiso 1 1 calc R
C39 C 0.3052(8) 1.1920(6) 0.2206(10) 0.067(5) Uiso 1 1 d D
H39 H 0.2699 1.2235 0.2031 0.080 Uiso 1 1 calc R
C40 C 0.3625(8) 1.2011(6) 0.3112(9) 0.049(4) Uiso 1 1 d .
H40 H 0.3988 1.1700 0.3289 0.059 Uiso 1 1 calc R
C41 C 0.3984(9) 1.2511(7) 0.3105(9) 0.061(4) Uiso 1 1 d .
H41 H 0.3623 1.2823 0.2946 0.073 Uiso 1 1 calc R
C42 C 0.4337(8) 1.2427(6) 0.2419(10) 0.066(5) Uiso 1 1 d D
H42 H 0.4595 1.2779 0.2389 0.079 Uiso 1 1 calc R

loop_
_atom_type_symbol
_atom_type_description
_atom_type_scat_dispersion_real
_atom_type_scat_dispersion_imag
_atom_type_scat_source
C C 0.0033 0.0016 'International Tables Vol C Tables 4.2.6.8 and 6.1.1.4'
H H 0.0000 0.0000 'International Tables Vol C Tables 4.2.6.8 and 6.1.1.4'
O O 0.0106 0.0060 'International Tables Vol C Tables 4.2.6.8 and 6.1.1.4'

loop_
_geom_angle_atom_site_label_1
_geom_angle_atom_site_label_2
_geom_angle_atom_site_label_3
_geom_angle
C40 O1 H1C 109.5
C5 O2 H2A 109.5
C4 O3 H3A 109.5
C11 O4 H4A 109.5
C10 O5 H5A 109.5
C17 O6 H6A 109.5
C16 O7 H7C 109.5
C23 O8 H8A 109.5
C22 O9 H9A 109.5
C29 O10 H10A 109.5
C28 O11 H11A 109.5
C35 O12 H12A 109.5
C34 O13 H13C 109.5
C41 O14 H14A 109.5
C33 O15 C42 120.0(10)
C6 O16 C39 118.8(11)
C12 O17 C3 119.6(10)
C18 O18 C9 115.7(11)
C24 O19 C15 117.1(11)
C21 O20 C30 113.2(12)
C36 O21 C27 110.4(10)
C42 O22 C38 112.5(12)
C6 O23 C2 118.0(10)
C8 O24 C12 115.1(10)
C14 O25 C18 113.5(13)
C24 O26 C20 112.6(14)
C30 O27 C26 118.3(13)
C32 O28 C36 115.9(10)
C31 O29 H29 109.5
C37 O30 H30 109.5
C1 O31 H31 109.5
C7 O33 H33 109.5
C13 O35 H35 109.5
C19 O37 H37 109.5
C25 O38 H38 109.5
O31 C1 C2 106.5(16)
O31 C1 H1A 110.4
C2 C1 H1A 110.4
O31 C1 H1B 110.4
C2 C1 H1B 110.4
H1A C1 H1B 108.6
C3 C2 O23 111.7(11)
C3 C2 C1 118.1(13)
O23 C2 C1 106.3(12)
C3 C2 H2 106.7
O23 C2 H2 106.7
C1 C2 H2 106.7
C2 C3 C4 116.0(11)
C2 C3 O17 105.5(10)
C4 C3 O17 104.1(9)
C2 C3 H3 110.3
C4 C3 H3 110.3
O17 C3 H3 110.3
O3 C4 C3 110.0(11)
O3 C4 C5 106.6(11)
C3 C4 C5 101.2(10)
O3 C4 H4 112.7
C3 C4 H4 112.7
C5 C4 H4 112.7
O2 C5 C6 110.3(12)
O2 C5 C4 107.0(11)
C6 C5 C4 104.8(11)
O2 C5 H5 111.5
C6 C5 H5 111.5
C4 C5 H5 111.5
O23 C6 O16 106.0(11)
O23 C6 C5 110.2(12)
O16 C6 C5 108.8(11)
O23 C6 H6 110.6
O16 C6 H6 110.6
C5 C6 H6 110.6
O33 C7 C8 118.8(12)
O33 C7 H7A 107.6
C8 C7 H7A 107.6
O33 C7 H7B 107.6
C8 C7 H7B 107.6
H7A C7 H7B 107.0
C7 C8 O24 103.6(10)
C7 C8 C9 113.1(11)
O24 C8 C9 105.8(9)
C7 C8 H8 111.3
O24 C8 H8 111.3
C9 C8 H8 111.3
C10 C9 O18 111.3(10)
C10 C9 C8 110.8(11)
O18 C9 C8 106.4(9)
C10 C9 H9 109.4
O18 C9 H9 109.4
C8 C9 H9 109.4
C9 C10 O5 105.9(11)
C9 C10 C11 109.8(11)
O5 C10 C11 101.6(10)
C9 C10 H10 112.9
O5 C10 H10 112.9
C11 C10 H10 112.9
C12 C11 O4 102.8(11)
C12 C11 C10 109.5(11)
O4 C11 C10 114.2(10)
C12 C11 H11 110.0
O4 C11 H11 110.0
C10 C11 H11 110.0
C11 C12 O24 110.6(11)
C11 C12 O17 109.4(11)
O24 C12 O17 100.7(10)
C11 C12 H12 111.9
O24 C12 H12 111.9
O17 C12 H12 111.9
O35 C13 C14 103(2)
O35 C13 H13A 111.2
C14 C13 H13A 111.2
O35 C13 H13B 111.2
C14 C13 H13B 111.2
H13A C13 H13B 109.1
C15 C14 O25 115.4(14)
C15 C14 C13 107.2(17)
O25 C14 C13 113.8(16)
C15 C14 H14 106.6
O25 C14 H14 106.6
C13 C14 H14 106.6
C14 C15 O19 116.3(13)
C14 C15 C16 109.3(14)
O19 C15 C16 110.4(12)
C14 C15 H15 106.8
O19 C15 H15 106.8
C16 C15 H15 106.8
O7 C16 C17 111.1(11)
O7 C16 C15 113.6(12)
C17 C16 C15 108.6(11)
O7 C16 H16 107.8
C17 C16 H16 107.8
C15 C16 H16 107.8
C18 C17 C16 117.6(14)
C18 C17 O6 106.0(13)
C16 C17 O6 107.6(12)
C18 C17 H17 108.5
C16 C17 H17 108.5
O6 C17 H17 108.5
C17 C18 O25 103.3(13)
C17 C18 O18 105.5(12)
O25 C18 O18 106.7(12)
C17 C18 H18 113.5
O25 C18 H18 113.5
O18 C18 H18 113.5
O37 C19 C20 107.5(15)
O37 C19 H19A 110.2
C20 C19 H19A 110.2
O37 C19 H19B 110.2
C20 C19 H19B 110.2
H19A C19 H19B 108.5
O26 C20 C21 112.9(14)
O26 C20 C19 105.4(15)
C21 C20 C19 111.5(16)
O26 C20 H20 109.0
C21 C20 H20 109.0
C19 C20 H20 109.0
O20 C21 C20 104.7(10)
O20 C21 C22 107.4(11)
C20 C21 C22 108.6(13)
O20 C21 H21 111.9
C20 C21 H21 111.9
C22 C21 H21 111.9
O9 C22 C23 110.9(11)
O9 C22 C21 104.5(11)
C23 C22 C21 103.6(11)
O9 C22 H22 112.4
C23 C22 H22 112.4
C21 C22 H22 112.4
O8 C23 C22 108.6(11)
O8 C23 C24 107.8(10)
C22 C23 C24 111.2(11)
O8 C23 H23 109.8
C22 C23 H23 109.8
C24 C23 H23 109.8
O26 C24 O19 109.3(11)
O26 C24 C23 111.1(12)
O19 C24 C23 103.6(10)
O26 C24 H24 110.9
O19 C24 H24 110.9
C23 C24 H24 110.9
O38 C25 C26 110(2)
O38 C25 H25A 109.8
C26 C25 H25A 109.8
O38 C25 H25B 109.8
C26 C25 H25B 109.8
H25A C25 H25B 108.2
C25 C26 O27 109.7(14)
C25 C26 C27 105.0(14)
O27 C26 C27 109.8(11)
C25 C26 H26 110.7
O27 C26 H26 110.7
C27 C26 H26 110.7
C26 C27 O21 110.9(11)
C26 C27 C28 110.7(12)
O21 C27 C28 96.9(9)
C26 C27 H27 112.4
O21 C27 H27 112.4
C28 C27 H27 112.4
O11 C28 C29 105.1(12)
O11 C28 C27 113.9(11)
C29 C28 C27 105.2(11)
O11 C28 H28 110.8
C29 C28 H28 110.8
C27 C28 H28 110.8
O10 C29 C28 111.6(14)
O10 C29 C30 108.3(15)
C28 C29 C30 113.9(15)
O10 C29 H29D 107.6
C28 C29 H29D 107.6
C30 C29 H29D 107.6
O27 C30 O20 102.6(12)
O27 C30 C29 108.3(15)
O20 C30 C29 105.5(13)
O27 C30 H30D 113.2
O20 C30 H30D 113.2
C29 C30 H30D 113.2
O29 C31 C32 114.1(12)
O29 C31 H31A 108.7
C32 C31 H31A 108.7
O29 C31 H31B 108.7
C32 C31 H31B 108.7
H31A C31 H31B 107.6
O28 C32 C31 105.5(11)
O28 C32 C33 108.7(10)
C31 C32 C33 112.6(11)
O28 C32 H32 110.0
C31 C32 H32 110.0
C33 C32 H32 110.0
C34 C33 O15 109.5(10)
C34 C33 C32 105.4(11)
O15 C33 C32 105.6(9)
C34 C33 H33D 112.0
O15 C33 H33D 112.0
C32 C33 H33D 112.0
C35 C34 C33 109.9(12)
C35 C34 O13 106.1(11)
C33 C34 O13 103.7(11)
C35 C34 H34 112.2
C33 C34 H34 112.2
O13 C34 H34 112.2
C34 C35 C36 116.5(14)
C34 C35 O12 113.5(13)
C36 C35 O12 102.3(13)
C34 C35 H35D 108.1
C36 C35 H35D 108.1
O12 C35 H35D 108.1
C35 C36 O21 104.6(12)
C35 C36 O28 101.1(11)
O21 C36 O28 105.9(10)
C35 C36 H36 114.6
O21 C36 H36 114.6
O28 C36 H36 114.6
O30 C37 C38 106.7(16)
O30 C37 H37A 110.4
C38 C37 H37A 110.4
O30 C37 H37B 110.4
C38 C37 H37B 110.4
H37A C37 H37B 108.6
O22 C38 C39 102.5(10)
O22 C38 C37 104.6(12)
C39 C38 C37 120.7(13)
O22 C38 H38A 109.5
C39 C38 H38A 109.5
C37 C38 H38A 109.5
O16 C39 C40 110.1(11)
O16 C39 C38 105.3(11)
C40 C39 C38 108.3(12)
O16 C39 H39 111.0
C40 C39 H39 111.0
C38 C39 H39 111.0
C41 C40 C39 109.0(11)
C41 C40 O1 109.4(11)
C39 C40 O1 103.0(11)
C41 C40 H40 111.7
C39 C40 H40 111.7
O1 C40 H40 111.7
C40 C41 O14 108.8(12)
C40 C41 C42 103.2(13)
O14 C41 C42 109.4(13)
C40 C41 H41 111.7
O14 C41 H41 111.7
C42 C41 H41 111.7
O22 C42 C41 114.2(13)
O22 C42 O15 114.4(11)
C41 C42 O15 110.6(12)
O22 C42 H42 105.6
C41 C42 H42 105.6
O15 C42 H42 105.6

loop_
_geom_bond_atom_site_label_1
_geom_bond_atom_site_label_2
_geom_bond_distance
O1 C40 1.564(16)
O1 H1C 0.8400
O2 C5 1.396(17)
O2 H2A 0.8400
O3 C4 1.441(15)
O3 H3A 0.8400
O4 C11 1.489(15)
O4 H4A 0.8400
O5 C10 1.530(15)
O5 H5A 0.8400
O6 C17 1.502(17)
O6 H6A 0.8400
O7 C16 1.412(15)
O7 H7C 0.8400
O8 C23 1.406(14)
O8 H8A 0.8400
O9 C22 1.417(15)
O9 H9A 0.8400
O10 C29 1.432(19)
O10 H10A 0.8400
O11 C28 1.451(15)
O11 H11A 0.8400
O12 C35 1.559(18)
O12 H12A 0.8400
O13 C34 1.641(16)
O13 H13C 0.8400
O14 C41 1.426(16)
O14 H14A 0.8400
O15 C33 1.460(9)
O15 C42 1.487(9)
O16 C6 1.469(9)
O16 C39 1.480(10)
O17 C12 1.494(9)
O17 C3 1.502(9)
O18 C18 1.459(10)
O18 C9 1.463(9)
O19 C24 1.429(10)
O19 C15 1.476(10)
O20 C21 1.460(9)
O20 C30 1.485(10)
O21 C36 1.462(9)
O21 C27 1.473(9)
O22 C42 1.311(16)
O22 C38 1.462(10)
O23 C6 1.377(16)
O23 C2 1.452(10)
O24 C8 1.451(10)
O24 C12 1.482(16)
O25 C14 1.436(11)
O25 C18 1.456(19)
O26 C24 1.350(16)
O26 C20 1.472(11)
O27 C30 1.438(18)
O27 C26 1.451(11)
O28 C32 1.447(10)
O28 C36 1.528(16)
O29 C31 1.348(11)
O29 H29 0.8400
O30 C37 1.349(12)
O30 H30 0.8400
O31 C1 1.341(12)
O31 H31 0.8400
O33 C7 1.350(11)
O33 H33 0.8400
O35 C13 1.337(13)
O35 H35 0.8400
O37 C19 1.353(12)
O37 H37 0.8400
O38 C25 1.356(12)
O38 H38 0.8400
C1 C2 1.5403(11)
C1 H1A 0.9900
C1 H1B 0.9900
C2 C3 1.385(17)
C2 H2 1.0000
C3 C4 1.497(16)
C3 H3 1.0000
C4 C5 1.68(2)
C4 H4 1.0000
C5 C6 1.62(2)
C5 H5 1.0000
C6 H6 1.0000
C7 C8 1.444(17)
C7 H7A 0.9900
C7 H7B 0.9900
C8 C9 1.659(17)
C8 H8 1.0000
C9 C10 1.336(16)
C9 H9 1.0000
C10 C11 1.540(18)
C10 H10 1.0000
C11 C12 1.444(18)
C11 H11 1.0000
C12 H12 1.0000
C13 C14 1.61(3)
C13 H13A 0.9900
C13 H13B 0.9900
C14 C15 1.39(2)
C14 H14 1.0000
C15 C16 1.49(2)
C15 H15 1.0000
C16 C17 1.48(2)
C16 H16 1.0000
C17 C18 1.46(2)
C17 H17 1.0000
C18 H18 1.0000
C19 C20 1.63(3)
C19 H19A 0.9900
C19 H19B 0.9900
C20 C21 1.56(2)
C20 H20 1.0000
C21 C22 1.574(19)
C21 H21 1.0000
C22 C23 1.474(18)
C22 H22 1.0000
C23 C24 1.617(19)
C23 H23 1.0000
C24 H24 1.0000
C25 C26 1.44(2)
C25 H25A 0.9900
C25 H25B 0.9900
C26 C27 1.471(19)
C26 H26 1.0000
C27 C28 1.591(18)
C27 H27 1.0000
C28 C29 1.51(2)
C28 H28 1.0000
C29 C30 1.58(2)
C29 H29D 1.0000
C30 H30D 1.0000
C31 C32 1.510(18)
C31 H31A 0.9900
C31 H31B 0.9900
C32 C33 1.596(18)
C32 H32 1.0000
C33 C34 1.416(17)
C33 H33D 1.0000
C34 C35 1.381(19)
C34 H34 1.0000
C35 C36 1.44(2)
C35 H35D 1.0000
C36 H36 1.0000
C37 C38 1.52(2)
C37 H37A 0.9900
C37 H37B 0.9900
C38 C39 1.512(19)
C38 H38A 1.0000
C39 C40 1.493(19)
C39 H39 1.0000
C40 C41 1.401(19)
C40 H40 1.0000
C41 C42 1.462(19)
C41 H41 1.0000
C42 H42 1.0000

loop_
_geom_torsion_atom_site_label_1
_geom_torsion_atom_site_label_2
_geom_torsion_atom_site_label_3
_geom_torsion_atom_site_label_4
_geom_torsion
C6 O23 C2 C3 50.8(17)
C6 O23 C2 C1 -179.0(12)
O31 C1 C2 C3 68(2)
O31 C1 C2 O23 -59(2)
O23 C2 C3 C4 -59.0(15)
C1 C2 C3 C4 177.2(13)
O23 C2 C3 O17 -173.6(10)
C1 C2 C3 O17 62.6(16)
C12 O17 C3 C2 -120.0(12)
C12 O17 C3 C4 117.4(12)
C2 C3 C4 O3 177.5(11)
O17 C3 C4 O3 -67.1(13)
C2 C3 C4 C5 65.0(14)
O17 C3 C4 C5 -179.6(11)
O3 C4 C5 O2 68.2(14)
C3 C4 C5 O2 -176.7(12)
O3 C4 C5 C6 -174.6(10)
C3 C4 C5 C6 -59.5(13)
C2 O23 C6 O16 65.1(15)
C2 O23 C6 C5 -52.5(15)
C39 O16 C6 O23 117.2(13)
C39 O16 C6 C5 -124.3(13)
O2 C5 C6 O23 171.9(11)
C4 C5 C6 O23 57.1(13)
O2 C5 C6 O16 56.1(16)
C4 C5 C6 O16 -58.7(14)
O33 C7 C8 O24 -57.8(16)
O33 C7 C8 C9 56.2(16)
C12 O24 C8 C7 170.4(10)
C12 O24 C8 C9 51.2(13)
C18 O18 C9 C10 130.9(13)
C18 O18 C9 C8 -108.3(12)
C7 C8 C9 C10 -169.2(11)
O24 C8 C9 C10 -56.6(13)
C7 C8 C9 O18 69.7(13)
O24 C8 C9 O18 -177.7(9)
O18 C9 C10 O5 -70.9(13)
C8 C9 C10 O5 171.0(9)
O18 C9 C10 C11 -179.8(10)
C8 C9 C10 C11 62.1(14)
C9 C10 C11 C12 -64.1(15)
O5 C10 C11 C12 -175.9(10)
C9 C10 C11 O4 -178.8(11)
O5 C10 C11 O4 69.4(13)
O4 C11 C12 O24 178.5(9)
C10 C11 C12 O24 56.7(13)
O4 C11 C12 O17 68.5(13)
C10 C11 C12 O17 -53.4(14)
C8 O24 C12 C11 -56.5(13)
C8 O24 C12 O17 59.1(13)
C3 O17 C12 C11 -132.1(12)
C3 O17 C12 O24 111.4(12)
C18 O25 C14 C15 61(2)
C18 O25 C14 C13 -175.0(15)
O35 C13 C14 C15 71(2)
O35 C13 C14 O25 -58(3)
O25 C14 C15 O19 179.4(14)
C13 C14 C15 O19 52(2)
O25 C14 C15 C16 -55(2)
C13 C14 C15 C16 177.3(15)
C24 O19 C15 C14 -112.5(17)
C24 O19 C15 C16 122.3(14)
C14 C15 C16 O7 174.0(13)
O19 C15 C16 O7 -56.8(17)
C14 C15 C16 C17 49.8(18)
O19 C15 C16 C17 178.9(12)
O7 C16 C17 C18 178.6(13)
C15 C16 C17 C18 -55.7(18)
O7 C16 C17 O6 59.1(15)
C15 C16 C17 O6 -175.2(12)
C16 C17 C18 O25 56.3(16)
O6 C17 C18 O25 176.6(11)
C16 C17 C18 O18 -55.6(18)
O6 C17 C18 O18 64.7(15)
C14 O25 C18 C17 -55.0(16)
C14 O25 C18 O18 56.0(17)
C9 O18 C18 C17 -130.4(12)
C9 O18 C18 O25 120.1(12)
C24 O26 C20 C21 55(2)
C24 O26 C20 C19 177.3(12)
O37 C19 C20 O26 -63(2)
O37 C19 C20 C21 60.3(18)
C30 O20 C21 C20 -119.1(15)
C30 O20 C21 C22 125.6(13)
O26 C20 C21 O20 -171.6(15)
C19 C20 C21 O20 69.9(16)
O26 C20 C21 C22 -57(2)
C19 C20 C21 C22 -175.6(12)
O20 C21 C22 O9 -71.1(13)
C20 C21 C22 O9 176.2(11)
O20 C21 C22 C23 172.7(11)
C20 C21 C22 C23 60.0(14)
O9 C22 C23 O8 68.2(14)
C21 C22 C23 O8 179.8(10)
O9 C22 C23 C24 -173.4(10)
C21 C22 C23 C24 -61.8(14)
C20 O26 C24 O19 59.4(18)
C20 O26 C24 C23 -54.4(16)
C15 O19 C24 O26 110.5(14)
C15 O19 C24 C23 -131.1(12)
O8 C23 C24 O26 -178.8(10)
C22 C23 C24 O26 62.3(14)
O8 C23 C24 O19 63.9(13)
C22 C23 C24 O19 -54.9(15)
O38 C25 C26 O27 66(2)
O38 C25 C26 C27 -176.1(19)
C30 O27 C26 C25 171.9(14)
C30 O27 C26 C27 57.0(17)
C25 C26 C27 O21 76.2(16)
O27 C26 C27 O21 -166.0(11)
C25 C26 C27 C28 -177.4(13)
O27 C26 C27 C28 -59.5(16)
C36 O21 C27 C26 -121.5(13)
C36 O21 C27 C28 123.1(11)
C26 C27 C28 O11 174.9(11)
O21 C27 C28 O11 -69.6(13)
C26 C27 C28 C29 60.3(15)
O21 C27 C28 C29 175.8(11)
O11 C28 C29 O10 60.5(16)
C27 C28 C29 O10 -178.9(13)
O11 C28 C29 C30 -176.4(13)
C27 C28 C29 C30 -55.9(17)
C26 O27 C30 O20 61.0(16)
C26 O27 C30 C29 -50.3(16)
C21 O20 C30 O27 121.9(13)
C21 O20 C30 C29 -124.8(14)
O10 C29 C30 O27 176.2(12)
C28 C29 C30 O27 51.3(17)
O10 C29 C30 O20 66.9(18)
C28 C29 C30 O20 -58.0(18)
C36 O28 C32 C31 176.0(10)
C36 O28 C32 C33 55.0(14)
O29 C31 C32 O28 -60.5(16)
O29 C31 C32 C33 57.8(16)
C42 O15 C33 C34 138.4(12)
C42 O15 C33 C32 -108.6(12)
O28 C32 C33 C34 -55.0(13)
C31 C32 C33 C34 -171.4(11)
O28 C32 C33 O15 -170.8(10)
C31 C32 C33 O15 72.7(13)
O15 C33 C34 C35 174.5(12)
C32 C33 C34 C35 61.3(15)
O15 C33 C34 O13 -72.4(12)
C32 C33 C34 O13 174.4(9)
C33 C34 C35 C36 -72.2(18)
O13 C34 C35 C36 176.3(12)
C33 C34 C35 O12 169.5(12)
O13 C34 C35 O12 57.9(16)
C34 C35 C36 O21 -48.8(18)
O12 C35 C36 O21 75.5(13)
C34 C35 C36 O28 61.0(16)
O12 C35 C36 O28 -174.7(10)
C27 O21 C36 C35 -144.3(11)
C27 O21 C36 O28 109.4(11)
C32 O28 C36 C35 -54.0(14)
C32 O28 C36 O21 54.8(14)
C42 O22 C38 C39 59.8(14)
C42 O22 C38 C37 -173.5(12)
O30 C37 C38 O22 -64.4(19)
O30 C37 C38 C39 50(2)
C6 O16 C39 C40 133.9(13)
C6 O16 C39 C38 -109.7(13)
O22 C38 C39 O16 -176.7(11)
C37 C38 C39 O16 67.8(17)
O22 C38 C39 C40 -59.0(14)
C37 C38 C39 C40 -174.5(13)
O16 C39 C40 C41 -178.4(12)
C38 C39 C40 C41 67.0(15)
O16 C39 C40 O1 -62.3(14)
C38 C39 C40 O1 -176.8(10)
C39 C40 C41 O14 -178.5(12)
O1 C40 C41 O14 69.5(14)
C39 C40 C41 C42 -62.4(15)
O1 C40 C41 C42 -174.3(10)
C38 O22 C42 C41 -65.5(15)
C38 O22 C42 O15 63.4(16)
C40 C41 C42 O22 63.8(16)
O14 C41 C42 O22 179.5(12)
C40 C41 C42 O15 -66.9(15)
O14 C41 C42 O15 48.7(16)
C33 O15 C42 O22 113.7(14)
C33 O15 C42 C41 -115.6(13)

loop_
_platon_squeeze_void_nr
_platon_squeeze_void_average_x
_platon_squeeze_void_average_y
_platon_squeeze_void_average_z
_platon_squeeze_void_volume
_platon_squeeze_void_count_electrons
_platon_squeeze_void_content
1 0.000 0.007 -0.020 558 216 ' '
2 0.000 0.502 -0.027 638 272 ' '
3 0.500 1.002 0.039 638 272 ' '
4 0.500 0.507 0.015 558 216 ' '
